data_1568034
loop_
_publ_author_name
'Duan, Zhuan'
'Young, Claire M.'
'Zhu, Jiayun'
'Slawin, Alexandra M. Z.'
'O'Donoghue, AnnMarie C'
'Smith, Andrew D.'

_publ_section_title
;
 Rate and equilibrium constants for the addition of triazolium salt
 derived N-heterocyclic carbenes to heteroaromatic aldehydes.
;
_journal_issue 1
_journal_name_full 'Chemical science'
_journal_page_first 162
_journal_page_last 170
_journal_paper_doi 10.1039/d2sc05704b
_journal_volume 14
_journal_year 2022
_chemical_absolute_configuration ad
_chemical_formula_moiety 'C17 H16 B Br F4 N4 O'
_chemical_formula_sum 'C17 H16 B Br F4 N4 O'
_chemical_formula_weight 459.05
_space_group_crystal_system orthorhombic
_space_group_IT_number 19
_space_group_name_Hall 'P 2ac 2ab'
_space_group_name_H-M_alt 'P 21 21 21'
_atom_sites_solution_hydrogens geom
_atom_sites_solution_primary direct
_atom_sites_solution_secondary difmap
_audit_creation_date 2022-09-26
_audit_creation_method 'by CrystalStructure 4.3'
_audit_update_record
;
2022-09-26 deposited with the CCDC.	2022-11-14 downloaded from the CCDC.
;
_cell_angle_alpha 90.0000
_cell_angle_beta 90.0000
_cell_angle_gamma 90.0000
_cell_formula_units_Z 4
_cell_length_a 9.7229(6)
_cell_length_b 11.8712(8)
_cell_length_c 15.4592(10)
_cell_measurement_reflns_used 2359
_cell_measurement_temperature 173
_cell_measurement_theta_max 27.50
_cell_measurement_theta_min 1.70
_cell_volume 1784.3(2)
_computing_cell_refinement 'CrystalClear-SM Expert 2.1 b45'
_computing_data_collection 'CrystalClear-SM Expert 2.1 b45 (Rigaku, 2015)'
_computing_data_reduction 'CrystalClear-SM Expert 2.1 b45'
_computing_molecular_graphics 'CrystalStructure 4.3'
_computing_publication_material 'CrystalStructure 4.3 (Rigaku, 2019)'
_computing_structure_refinement 'SHELXL Version 2018/3 (Sheldrick, 2008)'
_computing_structure_solution 'SHELXT Version 2018/2 (Sheldrick, 2014)'
_diffrn_ambient_temperature 173
_diffrn_detector_area_resol_mean 13.653
_diffrn_measured_fraction_theta_full 0.999
_diffrn_measured_fraction_theta_max 0.999
_diffrn_measurement_device_type 'Rigaku SCX mini'
_diffrn_measurement_method \w
_diffrn_radiation_type 'Mo K\a'
_diffrn_radiation_wavelength 0.71075
_diffrn_reflns_av_R_equivalents 0.0515
_diffrn_reflns_av_unetI/netI 0.0472
_diffrn_reflns_Laue_measured_fraction_full 0.999
_diffrn_reflns_Laue_measured_fraction_max 0.999
_diffrn_reflns_limit_h_max 12
_diffrn_reflns_limit_h_min -12
_diffrn_reflns_limit_k_max 15
_diffrn_reflns_limit_k_min -15
_diffrn_reflns_limit_l_max 20
_diffrn_reflns_limit_l_min -20
_diffrn_reflns_number 18551
_diffrn_reflns_point_group_measured_fraction_full 0.999
_diffrn_reflns_point_group_measured_fraction_max 0.999
_diffrn_reflns_theta_full 25.242
_diffrn_reflns_theta_max 27.504
_diffrn_reflns_theta_min 2.163
_diffrn_standards_number 0
_exptl_absorpt_coefficient_mu 2.367
_exptl_absorpt_correction_T_max 0.931
_exptl_absorpt_correction_T_min 0.770
_exptl_absorpt_correction_type multi-scan
_exptl_absorpt_process_details 'REQAB (Rigaku, 1998)'
_exptl_crystal_colour colorless
_exptl_crystal_density_diffrn 1.709
_exptl_crystal_density_method 'not measured'
_exptl_crystal_description prism
_exptl_crystal_F_000 920.00
_exptl_crystal_size_max 0.180
_exptl_crystal_size_mid 0.140
_exptl_crystal_size_min 0.030
_refine_diff_density_max 0.43
_refine_diff_density_min -0.41
_refine_ls_abs_structure_details
;
 Flack x determined using 1196 quotients [(I+)-(I-)]/[(I+)+(I-)]
 (Parsons, Flack and Wagner, Acta Cryst. B69 (2013) 249-259).
;
_refine_ls_abs_structure_Flack 0.015(5)
_refine_ls_extinction_method none
_refine_ls_goodness_of_fit_ref 0.973
_refine_ls_hydrogen_treatment mixed
_refine_ls_number_parameters 257
_refine_ls_number_reflns 4098
_refine_ls_number_restraints 1
_refine_ls_R_factor_all 0.0482
_refine_ls_R_factor_gt 0.0301
_refine_ls_shift/su_max 0.000
_refine_ls_structure_factor_coef Fsqd
_refine_ls_weighting_details 'w = 1/[\s^2^(Fo^2^)+(0.0304P)^2^] where P=(Fo^2^+2Fc^2^)/3'
_refine_ls_weighting_scheme calc
_refine_ls_wR_factor_gt 0.0587
_refine_ls_wR_factor_ref 0.0626
_reflns_Friedel_coverage 0.755
_reflns_Friedel_fraction_full 0.999
_reflns_Friedel_fraction_max 0.999
_reflns_number_gt 3220
_reflns_number_total 4098
_reflns_threshold_expression F^2^>2.0\s(F^2^)
_cod_data_source_file d2sc05704b2.cif
_cod_data_source_block 13
_cod_depositor_comments 'Adding full bibliography for 1568034.cif.'
_cod_database_code 1568034

loop_
_space_group_symop_id
_space_group_symop_operation_xyz
1 +X,+Y,+Z
2 1/2-X,-Y,1/2+Z
3 1/2+X,1/2-Y,-Z
4 -X,1/2+Y,1/2-Z

loop_
_atom_site_label
_atom_site_type_symbol
_atom_site_fract_x
_atom_site_fract_y
_atom_site_fract_z
_atom_site_U_iso_or_equiv
_atom_site_adp_type
_atom_site_occupancy
_atom_site_site_symmetry_order
_atom_site_calc_flag
_atom_site_refinement_flags_posn
_atom_site_refinement_flags_adp
_atom_site_refinement_flags_occupancy
_atom_site_disorder_assembly
_atom_site_disorder_group
Br17 Br 0.50498(5) 0.48412(3) 0.09377(2) 0.03326(11) Uani 1 1 d . . . . .
F1 F 0.0843(4) 0.4614(3) 0.3672(2) 0.0744(10) Uani 1 1 d . . . . .
F2 F -0.0353(3) 0.6183(2) 0.3832(2) 0.0621(8) Uani 1 1 d . . . . .
F3 F -0.1431(3) 0.4634(3) 0.3349(2) 0.0741(10) Uani 1 1 d . . . . .
F4 F 0.0096(3) 0.5525(3) 0.24954(16) 0.0706(9) Uani 1 1 d . . . . .
O15 O 0.2668(3) 0.6145(2) 0.20717(16) 0.0286(6) Uani 1 1 d D . . . .
N1 N 0.3513(3) 0.5724(2) 0.43327(17) 0.0183(6) Uani 1 1 d . . . . .
N2 N 0.2963(3) 0.6347(3) 0.5006(2) 0.0223(7) Uani 1 1 d . . . . .
N7 N 0.2559(3) 0.7137(2) 0.37365(18) 0.0204(7) Uani 1 1 d . . . . .
N21 N 0.5537(3) 0.7081(3) 0.2959(2) 0.0263(7) Uani 1 1 d . . . . .
C3 C 0.2399(4) 0.7198(3) 0.4609(2) 0.0221(8) Uani 1 1 d . . . . .
C4 C 0.1643(4) 0.8236(3) 0.4863(3) 0.0310(10) Uani 1 1 d . . . . .
H4A H 0.226202 0.878785 0.514377 0.037 Uiso 1 1 calc R U . . .
H4B H 0.087101 0.806115 0.525795 0.037 Uiso 1 1 calc R U . . .
C5 C 0.1116(4) 0.8678(3) 0.3983(3) 0.0335(9) Uani 1 1 d . . . . .
H5A H 0.012280 0.851439 0.392017 0.040 Uiso 1 1 calc R U . . .
H5B H 0.124845 0.950383 0.394675 0.040 Uiso 1 1 calc R U . . .
C6 C 0.1934(4) 0.8087(3) 0.3261(3) 0.0298(9) Uani 1 1 d . . . . .
H6A H 0.132198 0.781850 0.279228 0.036 Uiso 1 1 calc R U . . .
H6B H 0.264497 0.858940 0.301280 0.036 Uiso 1 1 calc R U . . .
C8 C 0.3272(3) 0.6201(3) 0.3564(2) 0.0184(7) Uani 1 1 d . . . . .
C9 C 0.4199(3) 0.4685(3) 0.4529(2) 0.0191(7) Uani 1 1 d . . . . .
C10 C 0.3699(4) 0.4036(3) 0.5202(2) 0.0230(8) Uani 1 1 d . . . . .
H10 H 0.290463 0.426342 0.551384 0.028 Uiso 1 1 calc R U . . .
C11 C 0.4380(4) 0.3048(3) 0.5411(3) 0.0263(8) Uani 1 1 d . . . . .
H11 H 0.406247 0.260375 0.588161 0.032 Uiso 1 1 calc R U . . .
C12 C 0.5517(4) 0.2700(3) 0.4944(3) 0.0259(8) Uani 1 1 d . . . . .
H12 H 0.596554 0.201416 0.508582 0.031 Uiso 1 1 calc R U . . .
C13 C 0.5997(4) 0.3359(3) 0.4268(2) 0.0273(9) Uani 1 1 d . . . . .
H13 H 0.676889 0.311497 0.394076 0.033 Uiso 1 1 calc R U . . .
C14 C 0.5363(3) 0.4365(3) 0.4066(3) 0.0231(8) Uani 1 1 d . . . . .
H14 H 0.571497 0.483125 0.361867 0.028 Uiso 1 1 calc R U . . .
C15 C 0.3662(4) 0.5789(3) 0.2680(2) 0.0212(8) Uani 1 1 d . . . . .
H15 H 0.372607 0.494794 0.267995 0.025 Uiso 1 1 calc R U . . .
C16 C 0.5043(4) 0.6297(2) 0.24239(19) 0.0211(6) Uani 1 1 d . . . . .
C17 C 0.5733(4) 0.5974(3) 0.1677(2) 0.0242(8) Uani 1 1 d . . . . .
C18 C 0.6964(4) 0.6503(3) 0.1473(3) 0.0309(9) Uani 1 1 d . . . . .
H18 H 0.744915 0.630887 0.096122 0.037 Uiso 1 1 calc R U . . .
C19 C 0.7467(4) 0.7310(3) 0.2021(3) 0.0338(10) Uani 1 1 d . . . . .
H19 H 0.830393 0.768782 0.189317 0.041 Uiso 1 1 calc R U . . .
C20 C 0.6744(4) 0.7563(3) 0.2757(3) 0.0311(9) Uani 1 1 d . . . . .
H20 H 0.711455 0.810611 0.314335 0.037 Uiso 1 1 calc R U . . .
B1 B -0.0240(5) 0.5219(4) 0.3339(3) 0.0358(11) Uani 1 1 d . . . . .
H15O H 0.179(2) 0.581(3) 0.223(3) 0.051(14) Uiso 1 1 d D . . . .

loop_
_atom_site_aniso_label
_atom_site_aniso_U_11
_atom_site_aniso_U_22
_atom_site_aniso_U_33
_atom_site_aniso_U_23
_atom_site_aniso_U_13
_atom_site_aniso_U_12
Br17 0.03557(19) 0.03787(19) 0.02635(16) -0.00808(15) 0.0021(2) 0.0025(2)
F1 0.076(2) 0.063(2) 0.084(2) 0.0098(17) -0.0046(18) 0.0271(17)
F2 0.059(2) 0.0472(15) 0.080(2) -0.0172(13) 0.0043(15) -0.0057(13)
F3 0.0572(18) 0.097(3) 0.068(2) -0.0259(18) 0.0213(15) -0.0507(18)
F4 0.0397(15) 0.132(2) 0.0405(13) 0.0167(14) 0.0048(15) -0.030(2)
O15 0.0184(14) 0.0480(17) 0.0193(13) 0.0011(12) -0.0039(11) -0.0016(12)
N1 0.0151(15) 0.0241(15) 0.0158(14) -0.0014(11) 0.0030(11) -0.0009(12)
N2 0.0193(16) 0.0273(17) 0.0204(16) -0.0056(14) 0.0034(12) 0.0015(13)
N7 0.0172(15) 0.0242(17) 0.0198(15) 0.0019(12) 0.0019(12) 0.0015(13)
N21 0.0232(17) 0.0306(17) 0.0250(16) -0.0013(13) -0.0005(13) -0.0047(13)
C3 0.0170(19) 0.027(2) 0.0225(19) -0.0002(15) 0.0024(15) -0.0016(15)
C4 0.028(2) 0.031(2) 0.034(2) -0.0053(18) 0.0067(18) 0.0080(18)
C5 0.032(2) 0.027(2) 0.042(2) 0.0029(19) 0.0081(19) 0.0068(16)
C6 0.029(2) 0.032(2) 0.028(2) 0.0057(17) -0.0006(17) 0.0061(18)
C8 0.0140(17) 0.0216(18) 0.0194(18) -0.0005(14) 0.0011(14) -0.0019(14)
C9 0.0153(17) 0.0230(18) 0.0188(17) -0.0041(15) -0.0009(13) 0.0004(14)
C10 0.0162(18) 0.030(2) 0.023(2) 0.0010(15) 0.0016(15) -0.0007(15)
C11 0.0230(19) 0.029(2) 0.027(2) 0.0060(16) -0.0005(16) -0.0050(16)
C12 0.023(2) 0.0212(19) 0.033(2) 0.0002(16) -0.0062(16) -0.0006(14)
C13 0.0206(19) 0.030(2) 0.031(2) -0.0069(16) 0.0016(15) 0.0049(16)
C14 0.0189(19) 0.0265(17) 0.0239(17) 0.0047(16) 0.0010(16) -0.0001(12)
C15 0.0186(18) 0.0267(19) 0.0183(19) -0.0010(14) -0.0016(14) -0.0013(15)
C16 0.0192(16) 0.0239(15) 0.0204(15) 0.0033(12) 0.0003(18) 0.001(2)
C17 0.025(2) 0.025(2) 0.0227(19) 0.0032(15) 0.0009(15) 0.0050(16)
C18 0.026(2) 0.036(2) 0.031(2) 0.0037(18) 0.0095(17) 0.0050(18)
C19 0.022(2) 0.038(2) 0.041(3) 0.0110(19) 0.0050(19) -0.0049(18)
C20 0.028(2) 0.033(2) 0.032(2) 0.0002(17) -0.0025(17) -0.0049(18)
B1 0.029(3) 0.042(2) 0.036(2) -0.001(2) 0.0018(19) -0.005(2)

loop_
_atom_type_symbol
_atom_type_description
_atom_type_scat_dispersion_real
_atom_type_scat_dispersion_imag
_atom_type_scat_source
C C 0.0033 0.0016
;
International Tables for Crystallography
(Vol. C, Tables 4.2.6.8 and 6.1.1.4)
;
H H 0.0000 0.0000
;
International Tables for Crystallography
(Vol. C, Table 6.1.1.4)
;
B B 0.0013 0.0007
;
International Tables for Crystallography
(Vol. C, Tables 4.2.6.8 and 6.1.1.4)
;
Br Br -0.2901 2.4595
;
International Tables for Crystallography
(Vol. C, Tables 4.2.6.8 and 6.1.1.4)
;
F F 0.0171 0.0103
;
International Tables for Crystallography
(Vol. C, Tables 4.2.6.8 and 6.1.1.4)
;
N N 0.0061 0.0033
;
International Tables for Crystallography
(Vol. C, Tables 4.2.6.8 and 6.1.1.4)
;
O O 0.0106 0.0060
;
International Tables for Crystallography
(Vol. C, Tables 4.2.6.8 and 6.1.1.4)
;

loop_
_geom_angle_atom_site_label_1
_geom_angle_atom_site_label_2
_geom_angle_atom_site_label_3
_geom_angle
_geom_angle_site_symmetry_1
_geom_angle_site_symmetry_3
_geom_angle_publ_flag
C15 O15 H15O 108(3) . . ?
C8 N1 N2 112.0(3) . . ?
C8 N1 C9 129.3(3) . . ?
N2 N1 C9 118.7(3) . . ?
C3 N2 N1 102.9(3) . . ?
C8 N7 C3 107.5(3) . . ?
C8 N7 C6 138.5(3) . . ?
C3 N7 C6 114.0(3) . . ?
C16 N21 C20 117.9(3) . . ?
N2 C3 N7 112.2(3) . . ?
N2 C3 C4 136.6(3) . . ?
N7 C3 C4 111.2(3) . . ?
C3 C4 C5 102.3(3) . . ?
C3 C4 H4A 111.3 . . ?
C5 C4 H4A 111.3 . . ?
C3 C4 H4B 111.3 . . ?
C5 C4 H4B 111.3 . . ?
H4A C4 H4B 109.2 . . ?
C6 C5 C4 108.2(3) . . ?
C6 C5 H5A 110.1 . . ?
C4 C5 H5A 110.1 . . ?
C6 C5 H5B 110.1 . . ?
C4 C5 H5B 110.1 . . ?
H5A C5 H5B 108.4 . . ?
N7 C6 C5 101.5(3) . . ?
N7 C6 H6A 111.5 . . ?
C5 C6 H6A 111.5 . . ?
N7 C6 H6B 111.5 . . ?
C5 C6 H6B 111.5 . . ?
H6A C6 H6B 109.3 . . ?
N7 C8 N1 105.4(3) . . ?
N7 C8 C15 125.7(3) . . ?
N1 C8 C15 128.8(3) . . ?
C10 C9 C14 121.3(3) . . ?
C10 C9 N1 118.4(3) . . ?
C14 C9 N1 120.3(3) . . ?
C9 C10 C11 118.7(3) . . ?
C9 C10 H10 120.7 . . ?
C11 C10 H10 120.7 . . ?
C12 C11 C10 120.8(3) . . ?
C12 C11 H11 119.6 . . ?
C10 C11 H11 119.6 . . ?
C11 C12 C13 119.7(3) . . ?
C11 C12 H12 120.2 . . ?
C13 C12 H12 120.2 . . ?
C14 C13 C12 120.5(3) . . ?
C14 C13 H13 119.7 . . ?
C12 C13 H13 119.7 . . ?
C13 C14 C9 118.9(3) . . ?
C13 C14 H14 120.5 . . ?
C9 C14 H14 120.5 . . ?
O15 C15 C8 109.6(3) . . ?
O15 C15 C16 108.1(3) . . ?
C8 C15 C16 109.3(3) . . ?
O15 C15 H15 109.9 . . ?
C8 C15 H15 109.9 . . ?
C16 C15 H15 109.9 . . ?
N21 C16 C17 122.3(4) . . ?
N21 C16 C15 115.6(3) . . ?
C17 C16 C15 122.1(3) . . ?
C18 C17 C16 118.6(4) . . ?
C18 C17 Br17 119.3(3) . . ?
C16 C17 Br17 122.1(3) . . ?
C19 C18 C17 119.0(4) . . ?
C19 C18 H18 120.5 . . ?
C17 C18 H18 120.5 . . ?
C18 C19 C20 118.9(4) . . ?
C18 C19 H19 120.6 . . ?
C20 C19 H19 120.6 . . ?
N21 C20 C19 123.2(4) . . ?
N21 C20 H20 118.4 . . ?
C19 C20 H20 118.4 . . ?
F3 B1 F1 112.6(4) . . ?
F3 B1 F2 110.6(4) . . ?
F1 B1 F2 106.7(4) . . ?
F3 B1 F4 110.2(4) . . ?
F1 B1 F4 107.9(4) . . ?
F2 B1 F4 108.6(4) . . ?

loop_
_geom_bond_atom_site_label_1
_geom_bond_atom_site_label_2
_geom_bond_distance
_geom_bond_site_symmetry_2
_geom_bond_publ_flag
Br17 C17 1.885(4) . ?
F1 B1 1.374(6) . ?
F2 B1 1.379(5) . ?
F3 B1 1.350(5) . ?
F4 B1 1.393(5) . ?
O15 C15 1.413(4) . ?
O15 H15O 0.974(7) . ?
N1 C8 1.337(4) . ?
N1 N2 1.384(4) . ?
N1 C9 1.435(4) . ?
N2 C3 1.302(5) . ?
N7 C8 1.337(4) . ?
N7 C3 1.360(4) . ?
N7 C6 1.477(5) . ?
N21 C16 1.334(4) . ?
N21 C20 1.342(5) . ?
C3 C4 1.488(5) . ?
C4 C5 1.545(6) . ?
C4 H4A 0.9900 . ?
C4 H4B 0.9900 . ?
C5 C6 1.541(5) . ?
C5 H5A 0.9900 . ?
C5 H5B 0.9900 . ?
C6 H6A 0.9900 . ?
C6 H6B 0.9900 . ?
C8 C15 1.501(5) . ?
C9 C10 1.382(5) . ?
C9 C14 1.392(5) . ?
C10 C11 1.386(5) . ?
C10 H10 0.9500 . ?
C11 C12 1.383(5) . ?
C11 H11 0.9500 . ?
C12 C13 1.386(5) . ?
C12 H12 0.9500 . ?
C13 C14 1.380(5) . ?
C13 H13 0.9500 . ?
C14 H14 0.9500 . ?
C15 C16 1.524(5) . ?
C15 H15 1.0000 . ?
C16 C17 1.390(5) . ?
C17 C18 1.388(5) . ?
C18 C19 1.369(6) . ?
C18 H18 0.9500 . ?
C19 C20 1.371(6) . ?
C19 H19 0.9500 . ?
C20 H20 0.9500 . ?

loop_
_geom_hbond_atom_site_label_D
_geom_hbond_atom_site_label_H
_geom_hbond_atom_site_label_A
_geom_hbond_site_symmetry_D
_geom_hbond_site_symmetry_H
_geom_hbond_site_symmetry_A
_geom_hbond_distance_DA
_geom_hbond_distance_DH
_geom_hbond_distance_HA
_geom_hbond_angle_DHA
_geom_hbond_publ_flag
O15 H15o F4 . . . 2.688(4) 0.97(3) 1.73(3) 167(3) no

loop_
_geom_torsion_atom_site_label_1
_geom_torsion_atom_site_label_2
_geom_torsion_atom_site_label_3
_geom_torsion_atom_site_label_4
_geom_torsion
_geom_torsion_site_symmetry_1
_geom_torsion_site_symmetry_2
_geom_torsion_site_symmetry_3
_geom_torsion_site_symmetry_4
_geom_torsion_publ_flag
C8 N1 N2 C3 -0.1(4) . . . . ?
C9 N1 N2 C3 -178.3(3) . . . . ?
N1 N2 C3 N7 0.3(4) . . . . ?
N1 N2 C3 C4 -178.3(4) . . . . ?
C8 N7 C3 N2 -0.4(4) . . . . ?
C6 N7 C3 N2 -180.0(3) . . . . ?
C8 N7 C3 C4 178.5(3) . . . . ?
C6 N7 C3 C4 -1.0(5) . . . . ?
N2 C3 C4 C5 -170.5(4) . . . . ?
N7 C3 C4 C5 10.9(4) . . . . ?
C3 C4 C5 C6 -16.4(4) . . . . ?
C8 N7 C6 C5 171.3(4) . . . . ?
C3 N7 C6 C5 -9.4(4) . . . . ?
C4 C5 C6 N7 15.7(4) . . . . ?
C3 N7 C8 N1 0.4(4) . . . . ?
C6 N7 C8 N1 179.7(4) . . . . ?
C3 N7 C8 C15 178.8(3) . . . . ?
C6 N7 C8 C15 -1.9(7) . . . . ?
N2 N1 C8 N7 -0.2(4) . . . . ?
C9 N1 C8 N7 177.8(3) . . . . ?
N2 N1 C8 C15 -178.6(3) . . . . ?
C9 N1 C8 C15 -0.5(6) . . . . ?
C8 N1 C9 C10 -142.8(4) . . . . ?
N2 N1 C9 C10 35.2(4) . . . . ?
C8 N1 C9 C14 39.1(5) . . . . ?
N2 N1 C9 C14 -142.9(3) . . . . ?
C14 C9 C10 C11 -0.1(5) . . . . ?
N1 C9 C10 C11 -178.2(3) . . . . ?
C9 C10 C11 C12 -1.6(5) . . . . ?
C10 C11 C12 C13 1.2(5) . . . . ?
C11 C12 C13 C14 1.0(5) . . . . ?
C12 C13 C14 C9 -2.7(5) . . . . ?
C10 C9 C14 C13 2.2(5) . . . . ?
N1 C9 C14 C13 -179.8(3) . . . . ?
N7 C8 C15 O15 -29.3(5) . . . . ?
N1 C8 C15 O15 148.7(3) . . . . ?
N7 C8 C15 C16 89.0(4) . . . . ?
N1 C8 C15 C16 -92.9(4) . . . . ?
C20 N21 C16 C17 0.0(5) . . . . ?
C20 N21 C16 C15 -179.3(3) . . . . ?
O15 C15 C16 N21 111.6(3) . . . . ?
C8 C15 C16 N21 -7.6(4) . . . . ?
O15 C15 C16 C17 -67.7(4) . . . . ?
C8 C15 C16 C17 173.0(3) . . . . ?
N21 C16 C17 C18 -1.4(5) . . . . ?
C15 C16 C17 C18 177.9(3) . . . . ?
N21 C16 C17 Br17 178.5(3) . . . . ?
C15 C16 C17 Br17 -2.2(5) . . . . ?
C16 C17 C18 C19 1.1(5) . . . . ?
Br17 C17 C18 C19 -178.8(3) . . . . ?
C17 C18 C19 C20 0.5(6) . . . . ?
C16 N21 C20 C19 1.8(6) . . . . ?
C18 C19 C20 N21 -2.0(6) . . . . ?
